data_7244512
loop_
_publ_author_name
'Vorontsova, Svetlana K.'
'Zavarzin, Igor V.'
'Shirinian, Valerii Z.'
'Bozhenko, Eugene I.'
'Andreeva, Olga E.'
'Sorokin, Danila V.'
'Scherbakov, Alexander M.'
'Minyaev, Mikhail E.'

_publ_section_title
;
 Synthesis and crystal structures of D-annulated pentacyclic steroids:
 looking within and beyond AR signalling in prostate cancer
;
_journal_issue 11
_journal_name_full CrystEngComm
_journal_page_first 2089
_journal_page_last 2099
_journal_paper_doi 10.1039/D1CE01417J
_journal_volume 24
_journal_year 2022
_chemical_absolute_configuration synad
_chemical_formula_moiety 'C28 H33 Cl O2'
_chemical_formula_sum 'C28 H33 Cl O2'
_chemical_formula_weight 436.99
_space_group_crystal_system orthorhombic
_space_group_IT_number 19
_space_group_name_Hall 'P 2ac 2ab'
_space_group_name_H-M_alt 'P 21 21 21'
_atom_sites_solution_hydrogens geom
_atom_sites_solution_primary direct
_atom_sites_solution_secondary difmap
_audit_creation_method SHELXL-2018/3
_audit_update_record
;
2021-02-02 deposited with the CCDC.	2022-02-02 downloaded from the CCDC.
;
_cell_angle_alpha 90
_cell_angle_beta 90
_cell_angle_gamma 90
_cell_formula_units_Z 4
_cell_length_a 7.35700(10)
_cell_length_b 15.9989(3)
_cell_length_c 19.5774(4)
_cell_measurement_reflns_used 9860
_cell_measurement_temperature 100(2)
_cell_measurement_theta_max 34.71
_cell_measurement_theta_min 2.44
_cell_volume 2304.34(7)
_computing_cell_refinement 'SAINT (Bruker, 2019)'
_computing_data_collection '<i>APEX3</i> (Bruker, 2019)'
_computing_data_reduction 'SAINT (Bruker, 2019)'
_computing_molecular_graphics 'SHELXTL (Sheldrick, Acta Cryst., 2008, A64, 112-122)'
_computing_publication_material 'SHELXTL (Sheldrick, Acta Cryst., 2008, A64, 112-122)'
_computing_structure_refinement 'SHELXL-2018 (Sheldrick, Acta Cryst., 2015, C71, 3-8)'
_computing_structure_solution 'SHELXT, SHELXS-2013 (Sheldrick, Acta Cryst., 2015, A71, 3-8)'
_diffrn_ambient_temperature 100(2)
_diffrn_detector_area_resol_mean 7.31
_diffrn_measured_fraction_theta_full 0.999
_diffrn_measured_fraction_theta_max 0.998
_diffrn_measurement_device_type 'Bruker AXS D8 QUEST, Photon III detector'
_diffrn_measurement_method '\f and \w shutterless scans'
_diffrn_radiation_monochromator graphite
_diffrn_radiation_type MoK\a
_diffrn_radiation_wavelength 0.71073
_diffrn_reflns_av_R_equivalents 0.0544
_diffrn_reflns_av_unetI/netI 0.0267
_diffrn_reflns_Laue_measured_fraction_full 0.999
_diffrn_reflns_Laue_measured_fraction_max 0.998
_diffrn_reflns_limit_h_max 11
_diffrn_reflns_limit_h_min -11
_diffrn_reflns_limit_k_max 25
_diffrn_reflns_limit_k_min -25
_diffrn_reflns_limit_l_max 31
_diffrn_reflns_limit_l_min -31
_diffrn_reflns_number 110054
_diffrn_reflns_point_group_measured_fraction_full 0.999
_diffrn_reflns_point_group_measured_fraction_max 0.997
_diffrn_reflns_theta_full 25.242
_diffrn_reflns_theta_max 35.009
_diffrn_reflns_theta_min 2.439
_diffrn_source 'sealed X-Ray tube'
_diffrn_source_current 30
_diffrn_source_power 50
_diffrn_source_size '0.6 mm, fine-focus'
_exptl_absorpt_coefficient_mu 0.188
_exptl_absorpt_correction_T_max 0.7469
_exptl_absorpt_correction_T_min 0.6800
_exptl_absorpt_correction_type multi-scan
_exptl_absorpt_process_details 'SADABS 2016/2 (Krause et al., J. Appl. Cryst. 2015, 48, 3-10)'
_exptl_crystal_colour colourless
_exptl_crystal_density_diffrn 1.260
_exptl_crystal_density_method 'not measured'
_exptl_crystal_description block
_exptl_crystal_F_000 936
_exptl_crystal_size_max 0.47
_exptl_crystal_size_mid 0.14
_exptl_crystal_size_min 0.11
_refine_diff_density_max 0.440
_refine_diff_density_min -0.272
_refine_diff_density_rms 0.052
_refine_ls_abs_structure_details
;
 Flack x determined using 3654 quotients [(I+)-(I-)]/[(I+)+(I-)]
 (Parsons, Flack, Wagner, Acta Cryst., 2013, B69, 249-259).
;
_refine_ls_abs_structure_Flack -0.022(13)
_refine_ls_extinction_method none
_refine_ls_goodness_of_fit_ref 1.029
_refine_ls_hydrogen_treatment mixed
_refine_ls_matrix_type full
_refine_ls_number_parameters 303
_refine_ls_number_reflns 10116
_refine_ls_number_restraints 0
_refine_ls_restrained_S_all 1.029
_refine_ls_R_factor_all 0.0497
_refine_ls_R_factor_gt 0.0402
_refine_ls_shift/su_max 0.001
_refine_ls_shift/su_mean 0.000
_refine_ls_structure_factor_coef Fsqd
_refine_ls_weighting_details 'w=1/[\s^2^(Fo^2^)+(0.0600P)^2^+0.3763P] where P=(Fo^2^+2Fc^2^)/3'
_refine_ls_weighting_scheme calc
_refine_ls_wR_factor_gt 0.0988
_refine_ls_wR_factor_ref 0.1061
_reflns_Friedel_coverage 0.798
_reflns_Friedel_fraction_full 1.000
_reflns_Friedel_fraction_max 0.997
_reflns_number_gt 8919
_reflns_number_total 10116
_reflns_threshold_expression 'I > 2\s(I)'
_cod_data_source_file d1ce01417j3.cif
_cod_data_source_block 2a
_cod_depositor_comments 'Adding full bibliography for 7244501--7244512.cif.'
_cod_database_code 7244512
_shelx_shelxl_version_number 2018/3
_shelx_space_group_comment
;
The symmetry employed for this shelxl refinement is uniquely defined
by the following loop, which should always be used as a source of
symmetry information in preference to the above space-group names.
They are only intended as comments.
;
_shelx_estimated_absorpt_t_min 0.917
_shelx_estimated_absorpt_t_max 0.980

loop_
_space_group_symop_operation_xyz
'x, y, z'
'x+1/2, -y+1/2, -z'
'-x, y+1/2, -z+1/2'
'-x+1/2, -y, z+1/2'

loop_
_atom_site_label
_atom_site_type_symbol
_atom_site_fract_x
_atom_site_fract_y
_atom_site_fract_z
_atom_site_U_iso_or_equiv
_atom_site_adp_type
_atom_site_occupancy
_atom_site_site_symmetry_order
_atom_site_calc_flag
_atom_site_refinement_flags_posn
_atom_site_refinement_flags_adp
_atom_site_refinement_flags_occupancy
_atom_site_disorder_assembly
_atom_site_disorder_group
Cl1 Cl 0.74820(5) 0.89773(2) 0.30542(2) 0.02442(8) Uani 1 1 d . . . . .
O1 O 0.8926(2) 0.22469(8) 0.45229(9) 0.0347(3) Uani 1 1 d . . . . .
O2 O 0.90619(16) 0.83181(8) 0.44262(6) 0.0238(2) Uani 1 1 d . . . . .
C1 C 0.9865(2) 0.42371(10) 0.37057(9) 0.0219(3) Uani 1 1 d . . . . .
H1A H 1.0748(16) 0.4446(4) 0.3367(6) 0.026 Uiso 1 1 calc R U . . .
H1B H 1.0162(6) 0.4496(5) 0.4149(8) 0.026 Uiso 1 1 calc R U . . .
C2 C 1.0074(2) 0.32941(11) 0.37683(11) 0.0267(3) Uani 1 1 d . . . . .
H2A H 0.9979(3) 0.3034(5) 0.3298(9) 0.032 Uiso 1 1 calc R U . . .
H2B H 1.132(2) 0.3162(3) 0.3956(4) 0.032 Uiso 1 1 calc R U . . .
C3 C 0.8661(2) 0.29104(10) 0.42265(9) 0.0246(3) Uani 1 1 d . . . . .
C4 C 0.6914(2) 0.33453(10) 0.42699(9) 0.0228(3) Uani 1 1 d . . . . .
H4 H 0.598(2) 0.3112(6) 0.4564(8) 0.027 Uiso 1 1 calc R U . . .
C5 C 0.65372(19) 0.40490(9) 0.39250(8) 0.0188(2) Uani 1 1 d . . . . .
C6 C 0.4629(2) 0.43858(9) 0.39246(9) 0.0212(3) Uani 1 1 d . . . . .
H6B H 0.3913(13) 0.4093(5) 0.4278(6) 0.025 Uiso 1 1 calc R U . . .
H6A H 0.4061(10) 0.4270(2) 0.3477(8) 0.025 Uiso 1 1 calc R U . . .
C7 C 0.45677(19) 0.53255(9) 0.40616(8) 0.0186(2) Uani 1 1 d . . . . .
H7A H 0.331(2) 0.5526(4) 0.40139(11) 0.022 Uiso 1 1 calc R U . . .
H7B H 0.4964(7) 0.5435(2) 0.4534(8) 0.022 Uiso 1 1 calc R U . . .
C8 C 0.57922(18) 0.58025(9) 0.35666(7) 0.0163(2) Uani 1 1 d . . . . .
H8 H 0.5319(11) 0.5721(2) 0.3078(11) 0.020 Uiso 1 1 calc R U . . .
C9 C 0.77644(17) 0.54743(9) 0.36110(7) 0.0166(2) Uani 1 1 d . . . . .
H9 H 0.8170(9) 0.5576(2) 0.4095(11) 0.020 Uiso 1 1 calc R U . . .
C10 C 0.79400(18) 0.45141(9) 0.34901(8) 0.0182(2) Uani 1 1 d . . . . .
C11 C 0.9052(2) 0.59909(10) 0.31548(8) 0.0211(3) Uani 1 1 d . . . . .
H11B H 1.030(2) 0.5788(4) 0.32168(13) 0.025 Uiso 1 1 calc R U . . .
H11A H 0.8718(6) 0.59048(18) 0.2673(9) 0.025 Uiso 1 1 calc R U . . .
C12 C 0.89890(19) 0.69312(10) 0.33161(8) 0.0205(3) Uani 1 1 d . . . . .
H12B H 0.9467(8) 0.7030(2) 0.3784(8) 0.025 Uiso 1 1 calc R U . . .
H12A H 0.9775(13) 0.7239(5) 0.2988(6) 0.025 Uiso 1 1 calc R U . . .
C13 C 0.70405(18) 0.72591(9) 0.32670(7) 0.0173(2) Uani 1 1 d . . . . .
C14 C 0.58071(18) 0.67325(9) 0.37349(7) 0.0154(2) Uani 1 1 d . . . . .
H14 H 0.6320(12) 0.67833(14) 0.4205(11) 0.018 Uiso 1 1 calc R U . . .
C15 C 0.40074(18) 0.72166(9) 0.37376(8) 0.0174(2) Uani 1 1 d . . . . .
H15B H 0.3330(11) 0.7105(2) 0.4153(7) 0.021 Uiso 1 1 calc R U . . .
H15A H 0.3265(12) 0.7061(3) 0.3348(6) 0.021 Uiso 1 1 calc R U . . .
C16 C 0.45569(18) 0.81565(9) 0.36969(7) 0.0165(2) Uani 1 1 d . . . . .
H16 H 0.3922(15) 0.8442(7) 0.3313(9) 0.020 Uiso 1 1 calc R U . . .
C17 C 0.66444(19) 0.81324(9) 0.35747(7) 0.0168(2) Uani 1 1 d . . . . .
C18 C 0.7455(2) 0.82827(8) 0.42972(7) 0.0178(2) Uani 1 1 d . . . . .
C19 C 0.5918(2) 0.83821(9) 0.48027(7) 0.0187(2) Uani 1 1 d . . . . .
H19A H 0.6203(5) 0.8813(7) 0.5135(6) 0.022 Uiso 1 1 calc R U . . .
H19B H 0.5698(4) 0.7861(9) 0.5043(4) 0.022 Uiso 1 1 calc R U . . .
C20 C 0.4255(2) 0.86293(9) 0.43800(7) 0.0174(2) Uani 1 1 d . . . . .
H20 H 0.313(3) 0.8399(5) 0.4609(5) 0.021 Uiso 1 1 calc R U . . .
C21 C 0.7601(2) 0.42822(11) 0.27360(8) 0.0247(3) Uani 1 1 d . . . . .
H21A H 0.640(2) 0.4512(10) 0.2587(3) 0.037 Uiso 1 1 calc R U . . .
H21B H 0.760(2) 0.3658(9) 0.26859(18) 0.037 Uiso 1 1 calc R U . . .
H21C H 0.8591(19) 0.4526(10) 0.2445(4) 0.037 Uiso 1 1 calc R U . . .
C22 C 0.6387(2) 0.72460(11) 0.25191(8) 0.0235(3) Uani 1 1 d . . . . .
H22A H 0.518(2) 0.7510(10) 0.24885(16) 0.035 Uiso 1 1 calc R U . . .
H22B H 0.631(2) 0.6665(9) 0.2360(4) 0.035 Uiso 1 1 calc R U . . .
H22C H 0.7253(18) 0.7555(10) 0.2232(5) 0.035 Uiso 1 1 calc R U . . .
C23 C 0.4030(2) 0.95661(9) 0.42915(8) 0.0191(2) Uani 1 1 d . . . . .
C24 C 0.5453(2) 1.01332(10) 0.43730(9) 0.0252(3) Uani 1 1 d . . . . .
H24 H 0.670(3) 0.9921(6) 0.4491(3) 0.030 Uiso 1 1 calc R U . . .
C25 C 0.5169(3) 1.09895(11) 0.42942(10) 0.0309(3) Uani 1 1 d . . . . .
H25 H 0.617(3) 1.1376(11) 0.4352(2) 0.037 Uiso 1 1 calc R U . . .
C26 C 0.3445(3) 1.12848(11) 0.41324(10) 0.0316(4) Uani 1 1 d . . . . .
H26 H 0.3228(7) 1.1916(17) 0.40776(18) 0.038 Uiso 1 1 calc R U . . .
C27 C 0.2021(3) 1.07295(12) 0.40450(10) 0.0305(4) Uani 1 1 d . . . . .
H27 H 0.079(4) 1.0941(6) 0.3927(4) 0.037 Uiso 1 1 calc R U . . .
C28 C 0.2311(2) 0.98758(10) 0.41229(8) 0.0242(3) Uani 1 1 d . . . . .
H28 H 0.131(3) 0.9493(10) 0.40599(19) 0.029 Uiso 1 1 calc R U . . .

loop_
_atom_site_aniso_label
_atom_site_aniso_U_11
_atom_site_aniso_U_22
_atom_site_aniso_U_33
_atom_site_aniso_U_23
_atom_site_aniso_U_13
_atom_site_aniso_U_12
Cl1 0.02286(15) 0.02638(16) 0.02401(15) 0.00815(13) 0.00226(14) -0.00405(14)
O1 0.0302(7) 0.0233(6) 0.0507(9) 0.0018(6) -0.0077(6) 0.0060(5)
O2 0.0176(5) 0.0252(5) 0.0287(6) 0.0004(4) -0.0060(4) -0.0030(4)
C1 0.0129(5) 0.0233(6) 0.0297(7) -0.0044(6) -0.0015(5) 0.0027(5)
C2 0.0168(6) 0.0231(7) 0.0402(9) -0.0058(6) -0.0023(6) 0.0050(5)
C3 0.0198(6) 0.0209(6) 0.0333(8) -0.0048(6) -0.0061(6) 0.0025(5)
C4 0.0193(6) 0.0198(6) 0.0294(7) -0.0013(6) -0.0010(5) 0.0015(5)
C5 0.0146(5) 0.0188(6) 0.0229(6) -0.0044(5) -0.0011(5) 0.0005(4)
C6 0.0131(6) 0.0190(6) 0.0314(8) -0.0023(5) 0.0012(5) 0.0006(5)
C7 0.0126(5) 0.0178(6) 0.0254(6) -0.0021(5) 0.0030(5) 0.0001(4)
C8 0.0115(5) 0.0191(5) 0.0182(6) -0.0019(4) -0.0008(4) 0.0008(4)
C9 0.0118(5) 0.0195(5) 0.0184(5) -0.0029(4) 0.0000(4) 0.0007(4)
C10 0.0129(5) 0.0212(6) 0.0205(6) -0.0044(5) -0.0014(4) 0.0016(4)
C11 0.0139(5) 0.0254(6) 0.0240(7) -0.0020(5) 0.0046(5) 0.0005(5)
C12 0.0122(5) 0.0246(6) 0.0245(7) 0.0006(5) 0.0024(5) -0.0016(5)
C13 0.0133(5) 0.0221(6) 0.0164(5) 0.0010(5) 0.0009(4) -0.0017(4)
C14 0.0117(5) 0.0180(5) 0.0163(5) 0.0001(4) 0.0007(4) -0.0005(4)
C15 0.0119(5) 0.0184(6) 0.0218(6) -0.0002(5) 0.0001(4) -0.0002(4)
C16 0.0137(5) 0.0179(5) 0.0180(6) 0.0017(4) -0.0017(4) -0.0001(4)
C17 0.0146(5) 0.0192(6) 0.0166(5) 0.0036(5) 0.0002(4) -0.0028(4)
C18 0.0179(5) 0.0160(5) 0.0196(5) 0.0022(4) -0.0022(5) -0.0018(5)
C19 0.0199(6) 0.0191(6) 0.0172(6) 0.0011(5) -0.0017(5) 0.0001(5)
C20 0.0171(6) 0.0175(5) 0.0176(6) 0.0014(5) 0.0001(5) -0.0001(4)
C21 0.0238(7) 0.0299(7) 0.0205(6) -0.0085(5) -0.0022(6) 0.0021(6)
C22 0.0237(7) 0.0309(8) 0.0159(6) 0.0006(5) 0.0003(5) -0.0014(6)
C23 0.0215(6) 0.0177(5) 0.0182(6) 0.0001(5) 0.0009(5) 0.0008(5)
C24 0.0269(7) 0.0196(6) 0.0290(8) 0.0006(6) -0.0003(6) -0.0016(5)
C25 0.0424(10) 0.0184(6) 0.0320(8) 0.0010(6) 0.0018(7) -0.0039(7)
C26 0.0519(11) 0.0183(6) 0.0248(7) 0.0011(6) 0.0013(8) 0.0079(7)
C27 0.0364(9) 0.0268(7) 0.0281(8) 0.0002(6) -0.0011(7) 0.0121(7)
C28 0.0247(7) 0.0242(6) 0.0239(6) -0.0004(5) -0.0008(6) 0.0048(6)

loop_
_atom_type_symbol
_atom_type_description
_atom_type_scat_dispersion_real
_atom_type_scat_dispersion_imag
_atom_type_scat_source
C C 0.0033 0.0016 'International Tables Vol C Tables 4.2.6.8 and 6.1.1.4'
H H 0.0000 0.0000 'International Tables Vol C Tables 4.2.6.8 and 6.1.1.4'
O O 0.0106 0.0060 'International Tables Vol C Tables 4.2.6.8 and 6.1.1.4'
Cl Cl 0.1484 0.1585 'International Tables Vol C Tables 4.2.6.8 and 6.1.1.4'

loop_
_geom_angle_atom_site_label_1
_geom_angle_atom_site_label_2
_geom_angle_atom_site_label_3
_geom_angle
_geom_angle_site_symmetry_1
_geom_angle_site_symmetry_3
_geom_angle_publ_flag
C2 C1 C10 113.55(13) . . ?
C2 C1 H1A 108.9 . . ?
C10 C1 H1A 108.9 . . ?
C2 C1 H1B 108.9 . . ?
C10 C1 H1B 108.9 . . ?
H1A C1 H1B 107.7 . . ?
C3 C2 C1 112.51(14) . . ?
C3 C2 H2A 109.1 . . ?
C1 C2 H2A 109.1 . . ?
C3 C2 H2B 109.1 . . ?
C1 C2 H2B 109.1 . . ?
H2A C2 H2B 107.8 . . ?
O1 C3 C4 121.59(17) . . ?
O1 C3 C2 121.74(16) . . ?
C4 C3 C2 116.58(14) . . ?
C5 C4 C3 123.44(16) . . ?
C5 C4 H4 118.3 . . ?
C3 C4 H4 118.3 . . ?
C4 C5 C6 119.60(14) . . ?
C4 C5 C10 123.25(13) . . ?
C6 C5 C10 117.06(13) . . ?
C5 C6 C7 112.34(12) . . ?
C5 C6 H6B 109.1 . . ?
C7 C6 H6B 109.1 . . ?
C5 C6 H6A 109.1 . . ?
C7 C6 H6A 109.1 . . ?
H6B C6 H6A 107.9 . . ?
C8 C7 C6 111.27(12) . . ?
C8 C7 H7A 109.4 . . ?
C6 C7 H7A 109.4 . . ?
C8 C7 H7B 109.4 . . ?
C6 C7 H7B 109.4 . . ?
H7A C7 H7B 108.0 . . ?
C14 C8 C7 110.79(11) . . ?
C14 C8 C9 108.23(11) . . ?
C7 C8 C9 110.38(11) . . ?
C14 C8 H8 109.1 . . ?
C7 C8 H8 109.1 . . ?
C9 C8 H8 109.1 . . ?
C11 C9 C8 111.22(12) . . ?
C11 C9 C10 112.90(11) . . ?
C8 C9 C10 113.82(11) . . ?
C11 C9 H9 106.1 . . ?
C8 C9 H9 106.1 . . ?
C10 C9 H9 106.1 . . ?
C5 C10 C21 107.85(12) . . ?
C5 C10 C1 109.09(13) . . ?
C21 C10 C1 109.94(13) . . ?
C5 C10 C9 109.78(11) . . ?
C21 C10 C9 111.64(13) . . ?
C1 C10 C9 108.51(11) . . ?
C12 C11 C9 112.76(12) . . ?
C12 C11 H11B 109.0 . . ?
C9 C11 H11B 109.0 . . ?
C12 C11 H11A 109.0 . . ?
C9 C11 H11A 109.0 . . ?
H11B C11 H11A 107.8 . . ?
C13 C12 C11 110.54(12) . . ?
C13 C12 H12B 109.5 . . ?
C11 C12 H12B 109.5 . . ?
C13 C12 H12A 109.5 . . ?
C11 C12 H12A 109.5 . . ?
H12B C12 H12A 108.1 . . ?
C12 C13 C14 109.10(12) . . ?
C12 C13 C22 110.33(12) . . ?
C14 C13 C22 111.95(12) . . ?
C12 C13 C17 117.47(12) . . ?
C14 C13 C17 98.70(11) . . ?
C22 C13 C17 108.84(12) . . ?
C8 C14 C15 119.18(11) . . ?
C8 C14 C13 114.19(12) . . ?
C15 C14 C13 103.55(11) . . ?
C8 C14 H14 106.4 . . ?
C15 C14 H14 106.4 . . ?
C13 C14 H14 106.4 . . ?
C14 C15 C16 105.25(11) . . ?
C14 C15 H15B 110.7 . . ?
C16 C15 H15B 110.7 . . ?
C14 C15 H15A 110.7 . . ?
C16 C15 H15A 110.7 . . ?
H15B C15 H15A 108.8 . . ?
C20 C16 C17 106.62(11) . . ?
C20 C16 C15 112.88(12) . . ?
C17 C16 C15 103.89(11) . . ?
C20 C16 H16 111.0 . . ?
C17 C16 H16 111.0 . . ?
C15 C16 H16 111.0 . . ?
C13 C17 C18 114.91(11) . . ?
C13 C17 C16 105.55(11) . . ?
C18 C17 C16 103.61(11) . . ?
C13 C17 Cl1 113.11(10) . . ?
C18 C17 Cl1 105.51(9) . . ?
C16 C17 Cl1 113.98(10) . . ?
O2 C18 C19 126.12(14) . . ?
O2 C18 C17 124.91(14) . . ?
C19 C18 C17 108.97(12) . . ?
C18 C19 C20 105.76(12) . . ?
C18 C19 H19A 110.6 . . ?
C20 C19 H19A 110.6 . . ?
C18 C19 H19B 110.6 . . ?
C20 C19 H19B 110.6 . . ?
H19A C19 H19B 108.7 . . ?
C23 C20 C19 113.85(12) . . ?
C23 C20 C16 113.47(12) . . ?
C19 C20 C16 103.05(11) . . ?
C23 C20 H20 108.7 . . ?
C19 C20 H20 108.7 . . ?
C16 C20 H20 108.7 . . ?
C10 C21 H21A 109.5 . . ?
C10 C21 H21B 109.5 . . ?
H21A C21 H21B 109.5 . . ?
C10 C21 H21C 109.5 . . ?
H21A C21 H21C 109.5 . . ?
H21B C21 H21C 109.5 . . ?
C13 C22 H22A 109.5 . . ?
C13 C22 H22B 109.5 . . ?
H22A C22 H22B 109.5 . . ?
C13 C22 H22C 109.5 . . ?
H22A C22 H22C 109.5 . . ?
H22B C22 H22C 109.5 . . ?
C24 C23 C28 118.40(14) . . ?
C24 C23 C20 123.22(14) . . ?
C28 C23 C20 118.38(14) . . ?
C23 C24 C25 120.96(17) . . ?
C23 C24 H24 119.5 . . ?
C25 C24 H24 119.5 . . ?
C26 C25 C24 119.71(18) . . ?
C26 C25 H25 120.1 . . ?
C24 C25 H25 120.1 . . ?
C27 C26 C25 120.03(16) . . ?
C27 C26 H26 120.0 . . ?
C25 C26 H26 120.0 . . ?
C26 C27 C28 120.07(17) . . ?
C26 C27 H27 120.0 . . ?
C28 C27 H27 120.0 . . ?
C27 C28 C23 120.82(17) . . ?
C27 C28 H28 119.6 . . ?
C23 C28 H28 119.6 . . ?

loop_
_geom_bond_atom_site_label_1
_geom_bond_atom_site_label_2
_geom_bond_distance
_geom_bond_site_symmetry_2
_geom_bond_publ_flag
Cl1 C17 1.8015(14) . ?
O1 C3 1.225(2) . ?
O2 C18 1.2100(19) . ?
C1 C2 1.521(2) . ?
C1 C10 1.543(2) . ?
C1 H1A 0.986(17) . ?
C1 H1B 0.986(17) . ?
C2 C3 1.504(3) . ?
C2 H2A 1.012(19) . ?
C2 H2B 1.012(19) . ?
C3 C4 1.464(2) . ?
C4 C5 1.342(2) . ?
C4 H4 0.97(3) . ?
C5 C6 1.504(2) . ?
C5 C10 1.531(2) . ?
C6 C7 1.528(2) . ?
C6 H6B 0.988(17) . ?
C6 H6A 0.988(17) . ?
C7 C8 1.527(2) . ?
C7 H7A 0.985(17) . ?
C7 H7B 0.985(17) . ?
C8 C14 1.524(2) . ?
C8 C9 1.5455(18) . ?
C8 H8 1.03(2) . ?
C9 C11 1.542(2) . ?
C9 C10 1.560(2) . ?
C9 H9 1.01(2) . ?
C10 C21 1.542(2) . ?
C11 C12 1.538(2) . ?
C11 H11B 0.984(18) . ?
C11 H11A 0.984(17) . ?
C12 C13 1.530(2) . ?
C12 H12B 0.995(17) . ?
C12 H12A 0.995(17) . ?
C13 C14 1.5402(19) . ?
C13 C22 1.541(2) . ?
C13 C17 1.549(2) . ?
C14 C15 1.5340(19) . ?
C14 H14 1.00(2) . ?
C15 C16 1.559(2) . ?
C15 H15B 0.971(16) . ?
C15 H15A 0.971(16) . ?
C16 C20 1.553(2) . ?
C16 C17 1.555(2) . ?
C16 H16 1.00(2) . ?
C17 C18 1.554(2) . ?
C18 C19 1.511(2) . ?
C19 C20 1.529(2) . ?
C19 H19A 0.971(16) . ?
C19 H19B 0.971(16) . ?
C20 C23 1.518(2) . ?
C20 H20 1.01(2) . ?
C21 H21A 1.004(15) . ?
C21 H21B 1.004(15) . ?
C21 H21C 1.004(15) . ?
C22 H22A 0.983(15) . ?
C22 H22B 0.983(15) . ?
C22 H22C 0.983(16) . ?
C23 C24 1.394(2) . ?
C23 C28 1.398(2) . ?
C24 C25 1.394(2) . ?
C24 H24 1.01(3) . ?
C25 C26 1.390(3) . ?
C25 H25 0.97(3) . ?
C26 C27 1.384(3) . ?
C26 H26 1.03(3) . ?
C27 C28 1.391(2) . ?
C27 H27 0.99(3) . ?
C28 H28 0.96(3) . ?

loop_
_geom_torsion_atom_site_label_1
_geom_torsion_atom_site_label_2
_geom_torsion_atom_site_label_3
_geom_torsion_atom_site_label_4
_geom_torsion
_geom_torsion_site_symmetry_1
_geom_torsion_site_symmetry_2
_geom_torsion_site_symmetry_3
_geom_torsion_site_symmetry_4
_geom_torsion_publ_flag
C10 C1 C2 C3 -53.2(2) . . . . ?
C1 C2 C3 O1 -154.95(17) . . . . ?
C1 C2 C3 C4 28.4(2) . . . . ?
O1 C3 C4 C5 -176.37(17) . . . . ?
C2 C3 C4 C5 0.3(2) . . . . ?
C3 C4 C5 C6 171.55(15) . . . . ?
C3 C4 C5 C10 -4.9(2) . . . . ?
C4 C5 C6 C7 133.70(16) . . . . ?
C10 C5 C6 C7 -49.62(19) . . . . ?
C5 C6 C7 C8 53.79(17) . . . . ?
C6 C7 C8 C14 -176.64(12) . . . . ?
C6 C7 C8 C9 -56.78(16) . . . . ?
C14 C8 C9 C11 -54.37(14) . . . . ?
C7 C8 C9 C11 -175.77(12) . . . . ?
C14 C8 C9 C10 176.75(12) . . . . ?
C7 C8 C9 C10 55.35(15) . . . . ?
C4 C5 C10 C21 100.52(17) . . . . ?
C6 C5 C10 C21 -76.04(16) . . . . ?
C4 C5 C10 C1 -18.9(2) . . . . ?
C6 C5 C10 C1 164.58(13) . . . . ?
C4 C5 C10 C9 -137.65(15) . . . . ?
C6 C5 C10 C9 45.80(17) . . . . ?
C2 C1 C10 C5 47.13(18) . . . . ?
C2 C1 C10 C21 -70.94(18) . . . . ?
C2 C1 C10 C9 166.70(14) . . . . ?
C11 C9 C10 C5 -176.28(12) . . . . ?
C8 C9 C10 C5 -48.25(15) . . . . ?
C11 C9 C10 C21 -56.73(15) . . . . ?
C8 C9 C10 C21 71.29(15) . . . . ?
C11 C9 C10 C1 64.58(16) . . . . ?
C8 C9 C10 C1 -167.39(12) . . . . ?
C8 C9 C11 C12 55.31(16) . . . . ?
C10 C9 C11 C12 -175.32(12) . . . . ?
C9 C11 C12 C13 -55.33(17) . . . . ?
C11 C12 C13 C14 54.80(16) . . . . ?
C11 C12 C13 C22 -68.57(16) . . . . ?
C11 C12 C13 C17 165.93(12) . . . . ?
C7 C8 C14 C15 -58.05(16) . . . . ?
C9 C8 C14 C15 -179.19(12) . . . . ?
C7 C8 C14 C13 178.93(11) . . . . ?
C9 C8 C14 C13 57.78(15) . . . . ?
C12 C13 C14 C8 -58.64(15) . . . . ?
C22 C13 C14 C8 63.76(16) . . . . ?
C17 C13 C14 C8 178.21(11) . . . . ?
C12 C13 C14 C15 170.21(12) . . . . ?
C22 C13 C14 C15 -67.39(15) . . . . ?
C17 C13 C14 C15 47.06(13) . . . . ?
C8 C14 C15 C16 -162.69(12) . . . . ?
C13 C14 C15 C16 -34.56(14) . . . . ?
C14 C15 C16 C20 -107.70(13) . . . . ?
C14 C15 C16 C17 7.40(14) . . . . ?
C12 C13 C17 C18 -46.08(17) . . . . ?
C14 C13 C17 C18 70.84(13) . . . . ?
C22 C13 C17 C18 -172.30(12) . . . . ?
C12 C13 C17 C16 -159.56(12) . . . . ?
C14 C13 C17 C16 -42.65(13) . . . . ?
C22 C13 C17 C16 74.21(14) . . . . ?
C12 C13 C17 Cl1 75.17(14) . . . . ?
C14 C13 C17 Cl1 -167.91(9) . . . . ?
C22 C13 C17 Cl1 -51.05(13) . . . . ?
C20 C16 C17 C13 141.72(11) . . . . ?
C15 C16 C17 C13 22.26(14) . . . . ?
C20 C16 C17 C18 20.57(14) . . . . ?
C15 C16 C17 C18 -98.89(12) . . . . ?
C20 C16 C17 Cl1 -93.56(12) . . . . ?
C15 C16 C17 Cl1 146.98(10) . . . . ?
C13 C17 C18 O2 66.09(18) . . . . ?
C16 C17 C18 O2 -179.30(13) . . . . ?
Cl1 C17 C18 O2 -59.23(16) . . . . ?
C13 C17 C18 C19 -114.33(13) . . . . ?
C16 C17 C18 C19 0.28(14) . . . . ?
Cl1 C17 C18 C19 120.35(10) . . . . ?
O2 C18 C19 C20 158.30(14) . . . . ?
C17 C18 C19 C20 -21.28(15) . . . . ?
C18 C19 C20 C23 -90.05(15) . . . . ?
C18 C19 C20 C16 33.29(14) . . . . ?
C17 C16 C20 C23 90.04(14) . . . . ?
C15 C16 C20 C23 -156.52(12) . . . . ?
C17 C16 C20 C19 -33.55(14) . . . . ?
C15 C16 C20 C19 79.89(13) . . . . ?
C19 C20 C23 C24 20.7(2) . . . . ?
C16 C20 C23 C24 -96.75(17) . . . . ?
C19 C20 C23 C28 -158.99(14) . . . . ?
C16 C20 C23 C28 83.55(17) . . . . ?
C28 C23 C24 C25 0.5(3) . . . . ?
C20 C23 C24 C25 -179.19(16) . . . . ?
C23 C24 C25 C26 0.0(3) . . . . ?
C24 C25 C26 C27 -0.5(3) . . . . ?
C25 C26 C27 C28 0.4(3) . . . . ?
C26 C27 C28 C23 0.2(3) . . . . ?
C24 C23 C28 C27 -0.6(2) . . . . ?
C20 C23 C28 C27 179.08(15) . . . . ?
